data_6000481
loop_
_publ_author_name
'Choudhury, A.'
'Natarajan, S.'

_publ_section_title
;
 A three-dimensional iron(III) phosphate,
 [C2N2H10](2)[Fe5F4(PO4)(HPO4)(6)]
;
_journal_name_full 'Journal of Solid State Chemistry'
_journal_page_first 507
_journal_page_last 513
_journal_paper_doi 10.1006/jssc.2000.8871
_journal_volume 154
_journal_year 2000
_chemical_formula_sum 'C4 H8 F4 Fe5 N4 O29 P7'
_space_group_name_H-M_alt 'P 43 21 2'
_cell_angle_alpha 90.000
_cell_angle_beta 90.000
_cell_angle_gamma 90.000
_cell_length_a 9.8640
_cell_length_b 9.8640
_cell_length_c 30.3530
_cell_volume 2953.30
_cod_database_code 6000481

loop_
_atom_site_label
_atom_site_fract_x
_atom_site_fract_y
_atom_site_fract_z
? ? ? ?
